data_7129797
loop_
_publ_author_name
'Adhikari, Sanjay'
'Sarkar, Aniruddha'
'Dhar, Basab Bijayi'

_publ_section_title
;
 C--H bond chlorination using nickel(ii) complexes of tetradentate
 amido-quinoline ligands
;
_journal_name_full 'Chemical Communications'
_journal_paper_doi 10.1039/D2CC00639A
_journal_year 2022
_chemical_formula_moiety 'C21 H15 N5 Ni O2'
_chemical_formula_sum 'C21 H15 N5 Ni O2'
_chemical_formula_weight 428.09
_space_group_crystal_system triclinic
_space_group_IT_number 2
_space_group_name_Hall '-P 1'
_space_group_name_H-M_alt 'P -1'
_atom_sites_solution_hydrogens geom
_atom_sites_solution_primary dual
_audit_creation_date 2021-09-07
_audit_creation_method
;
Olex2 1.2
(compiled 2018.05.29 svn.r3508 for OlexSys, GUI svn.r5506)
;
_audit_update_record
;
2021-09-07 deposited with the CCDC.	2022-02-28 downloaded from the CCDC.
;
_cell_angle_alpha 96.460(14)
_cell_angle_beta 109.436(10)
_cell_angle_gamma 103.717(10)
_cell_formula_units_Z 2
_cell_length_a 8.0529(19)
_cell_length_b 10.359(3)
_cell_length_c 11.497(3)
_cell_measurement_reflns_used 9823
_cell_measurement_temperature 299(2)
_cell_measurement_theta_max 25.77
_cell_measurement_theta_min 2.80
_cell_volume 859.2(4)
_computing_molecular_graphics 'Olex2 (Dolomanov et al., 2009)'
_computing_publication_material 'Olex2 (Dolomanov et al., 2009)'
_computing_structure_refinement 'ShelXL (Sheldrick, 2015)'
_computing_structure_solution 'ShelXT (Sheldrick, 2015)'
_diffrn_ambient_temperature 298.89
_diffrn_measured_fraction_theta_full 0.997
_diffrn_measured_fraction_theta_max 0.995
_diffrn_measurement_device_type 'Bruker PHOTON100 CMOS'
_diffrn_measurement_method '\f and \w scans'
_diffrn_radiation_type MoK\a
_diffrn_radiation_wavelength 0.71073
_diffrn_reflns_av_R_equivalents 0.0413
_diffrn_reflns_av_unetI/netI 0.0300
_diffrn_reflns_Laue_measured_fraction_full 0.997
_diffrn_reflns_Laue_measured_fraction_max 0.995
_diffrn_reflns_limit_h_max 11
_diffrn_reflns_limit_h_min -11
_diffrn_reflns_limit_k_max 15
_diffrn_reflns_limit_k_min -15
_diffrn_reflns_limit_l_max 16
_diffrn_reflns_limit_l_min -16
_diffrn_reflns_number 33649
_diffrn_reflns_point_group_measured_fraction_full 0.997
_diffrn_reflns_point_group_measured_fraction_max 0.995
_diffrn_reflns_theta_full 25.242
_diffrn_reflns_theta_max 31.410
_diffrn_reflns_theta_min 1.921
_exptl_absorpt_coefficient_mu 1.160
_exptl_absorpt_correction_T_max 0.7462
_exptl_absorpt_correction_T_min 0.6680
_exptl_absorpt_correction_type multi-scan
_exptl_absorpt_process_details
;
 SADABS 2016/2: Krause, L., Herbst-Irmer, R., Sheldrick G.M. & Stalke D.,
 J. Appl. Cryst. 48 (2015) 3-10
;
_exptl_crystal_colour Orange
_exptl_crystal_density_diffrn 1.655
_exptl_crystal_description Block
_exptl_crystal_F_000 440
_exptl_crystal_size_max 0.195
_exptl_crystal_size_mid 0.128
_exptl_crystal_size_min 0.096
_refine_diff_density_max 0.289
_refine_diff_density_min -0.335
_refine_diff_density_rms 0.055
_refine_ls_extinction_method none
_refine_ls_goodness_of_fit_ref 1.064
_refine_ls_hydrogen_treatment constr
_refine_ls_matrix_type full
_refine_ls_number_parameters 263
_refine_ls_number_reflns 5637
_refine_ls_number_restraints 0
_refine_ls_restrained_S_all 1.064
_refine_ls_R_factor_all 0.0463
_refine_ls_R_factor_gt 0.0322
_refine_ls_shift/su_max 0.001
_refine_ls_shift/su_mean 0.000
_refine_ls_structure_factor_coef Fsqd
_refine_ls_weighting_details 'w=1/[\s^2^(Fo^2^)+(0.0346P)^2^+0.2391P] where P=(Fo^2^+2Fc^2^)/3'
_refine_ls_weighting_scheme calc
_refine_ls_wR_factor_gt 0.0760
_refine_ls_wR_factor_ref 0.0832
_reflns_Friedel_coverage 0.000
_reflns_number_gt 4641
_reflns_number_total 5637
_reflns_threshold_expression 'I > 2\s(I)'
_cod_data_source_file d2cc00639a2.cif
_cod_data_source_block sa-2
_cod_database_code 7129797
_shelx_shelxl_version_number 2016/4
_shelx_space_group_comment
;
The symmetry employed for this shelxl refinement is uniquely defined
by the following loop, which should always be used as a source of
symmetry information in preference to the above space-group names.
They are only intended as comments.
;
_olex2_refinement_description
;
1. Fixed Uiso
 At 1.2 times of:
  All C(H) groups
 At 1.5 times of:
  All C(H,H,H) groups
2.a Aromatic/amide H refined with riding coordinates:
 C20(H20), C12(H12), C19(H19), C13(H13), C14(H14), C5(H5), C15(H15), C18(H18),
 C11(H11), C10(H10), C7(H7), C6(H6)
2.b Idealised Me refined as rotating group:
 C2(H2A,H2B,H2C)
;
_olex2_submission_special_instructions 'No special instructions were received'

loop_
_space_group_symop_operation_xyz
'x, y, z'
'-x, -y, -z'

loop_
_atom_site_label
_atom_site_type_symbol
_atom_site_fract_x
_atom_site_fract_y
_atom_site_fract_z
_atom_site_U_iso_or_equiv
_atom_site_adp_type
_atom_site_occupancy
_atom_site_site_symmetry_order
_atom_site_calc_flag
_atom_site_refinement_flags_posn
_atom_site_refinement_flags_adp
_atom_site_refinement_flags_occupancy
_atom_site_disorder_assembly
_atom_site_disorder_group
Ni1 Ni 0.72132(3) 0.40975(2) 0.34208(2) 0.02986(6) Uani 1 1 d . . . . .
N3 N 0.66196(18) 0.38239(13) 0.16872(12) 0.0335(3) Uani 1 1 d . . . . .
O1 O 1.01890(19) 0.77240(13) 0.32423(13) 0.0533(3) Uani 1 1 d . . . . .
N1 N 0.82615(18) 0.59577(12) 0.36343(12) 0.0332(3) Uani 1 1 d . . . . .
N2 N 0.72153(17) 0.45347(13) 0.50896(12) 0.0329(3) Uani 1 1 d . . . . .
N4 N 0.63178(18) 0.21594(13) 0.31139(13) 0.0343(3) Uani 1 1 d . . . . .
O2 O 0.6885(2) 0.43417(16) -0.01371(12) 0.0585(4) Uani 1 1 d . . . . .
N5 N 0.86970(19) 0.58528(14) 0.16910(13) 0.0372(3) Uani 1 1 d . . . . .
C17 C 0.7854(2) 0.59171(16) 0.55673(14) 0.0324(3) Uani 1 1 d . . . . .
C21 C 0.8404(2) 0.67267(15) 0.47654(14) 0.0336(3) Uani 1 1 d . . . . .
C4 C 0.5259(2) 0.25780(15) 0.10638(15) 0.0350(3) Uani 1 1 d . . . . .
C3 C 0.7312(2) 0.46253(17) 0.10089(15) 0.0372(3) Uani 1 1 d . . . . .
C9 C 0.5170(2) 0.16511(15) 0.18741(15) 0.0357(3) Uani 1 1 d . . . . .
C1 C 0.9091(2) 0.65738(16) 0.28983(15) 0.0355(3) Uani 1 1 d . . . . .
C20 C 0.8862(2) 0.81247(17) 0.51516(18) 0.0435(4) Uani 1 1 d . . . . .
H20 H 0.917381 0.868513 0.463246 0.052 Uiso 1 1 calc R . . . .
C12 C 0.6548(2) 0.12906(17) 0.38851(18) 0.0420(4) Uani 1 1 d . . . . .
H12 H 0.739731 0.160955 0.470850 0.050 Uiso 1 1 calc R . . . .
C16 C 0.7827(2) 0.64990(18) 0.67321(15) 0.0397(4) Uani 1 1 d . . . . .
C19 C 0.8862(3) 0.87077(19) 0.6318(2) 0.0517(5) Uani 1 1 d . . . . .
H19 H 0.918882 0.964878 0.655722 0.062 Uiso 1 1 calc R . . . .
C8 C 0.4038(2) 0.02902(17) 0.14331(19) 0.0467(4) Uani 1 1 d . . . . .
C13 C 0.6474(3) 0.37523(19) 0.57336(16) 0.0418(4) Uani 1 1 d . . . . .
H13 H 0.597499 0.282437 0.539691 0.050 Uiso 1 1 calc R . . . .
C14 C 0.6405(3) 0.4253(2) 0.68943(17) 0.0471(4) Uani 1 1 d . . . . .
H14 H 0.588460 0.366192 0.731501 0.056 Uiso 1 1 calc R . . . .
C5 C 0.4057(2) 0.21516(19) -0.01775(17) 0.0454(4) Uani 1 1 d . . . . .
H5 H 0.405797 0.273607 -0.073498 0.055 Uiso 1 1 calc R . . . .
C15 C 0.7104(3) 0.5610(2) 0.74053(16) 0.0469(4) Uani 1 1 d . . . . .
H15 H 0.710468 0.594739 0.819002 0.056 Uiso 1 1 calc R . . . .
C18 C 0.8396(3) 0.7932(2) 0.71085(18) 0.0505(5) Uani 1 1 d . . . . .
H18 H 0.845058 0.834167 0.788829 0.061 Uiso 1 1 calc R . . . .
C11 C 0.5543(3) -0.00918(19) 0.3488(2) 0.0547(5) Uani 1 1 d . . . . .
H11 H 0.574834 -0.067704 0.404236 0.066 Uiso 1 1 calc R . . . .
C10 C 0.4266(3) -0.05778(19) 0.2293(2) 0.0587(5) Uani 1 1 d . . . . .
H10 H 0.354756 -0.148111 0.204670 0.070 Uiso 1 1 calc R . . . .
C2 C 0.9698(3) 0.6552(2) 0.09712(18) 0.0468(4) Uani 1 1 d . . . . .
H2A H 0.950981 0.592864 0.022317 0.070 Uiso 1 1 calc GR . . . .
H2B H 1.098872 0.688164 0.148023 0.070 Uiso 1 1 calc GR . . . .
H2C H 0.924842 0.730241 0.074014 0.070 Uiso 1 1 calc GR . . . .
C7 C 0.2820(3) -0.0102(2) 0.0155(2) 0.0585(6) Uani 1 1 d . . . . .
H7 H 0.202754 -0.098139 -0.016664 0.070 Uiso 1 1 calc R . . . .
C6 C 0.2823(3) 0.0819(2) -0.0598(2) 0.0575(5) Uani 1 1 d . . . . .
H6 H 0.197812 0.056335 -0.142514 0.069 Uiso 1 1 calc R . . . .

loop_
_atom_site_aniso_label
_atom_site_aniso_U_11
_atom_site_aniso_U_22
_atom_site_aniso_U_33
_atom_site_aniso_U_23
_atom_site_aniso_U_13
_atom_site_aniso_U_12
Ni1 0.03382(10) 0.02715(10) 0.02558(10) 0.00404(7) 0.01079(7) 0.00453(7)
N3 0.0380(6) 0.0320(6) 0.0267(6) 0.0025(5) 0.0112(5) 0.0064(5)
O1 0.0614(8) 0.0385(6) 0.0489(7) 0.0072(6) 0.0222(6) -0.0073(6)
N1 0.0383(6) 0.0290(6) 0.0288(6) 0.0035(5) 0.0132(5) 0.0040(5)
N2 0.0360(6) 0.0349(6) 0.0274(6) 0.0080(5) 0.0114(5) 0.0096(5)
N4 0.0345(6) 0.0309(6) 0.0354(7) 0.0053(5) 0.0128(5) 0.0069(5)
O2 0.0698(9) 0.0682(9) 0.0299(6) 0.0036(6) 0.0236(6) 0.0019(7)
N5 0.0385(7) 0.0422(7) 0.0325(7) 0.0108(6) 0.0172(5) 0.0074(6)
C17 0.0305(7) 0.0369(7) 0.0257(6) 0.0025(6) 0.0072(5) 0.0092(6)
C21 0.0312(7) 0.0329(7) 0.0307(7) 0.0011(6) 0.0083(6) 0.0059(6)
C4 0.0345(7) 0.0333(7) 0.0331(7) -0.0020(6) 0.0101(6) 0.0104(6)
C3 0.0405(8) 0.0424(8) 0.0299(7) 0.0060(6) 0.0159(6) 0.0114(7)
C9 0.0325(7) 0.0310(7) 0.0387(8) 0.0000(6) 0.0108(6) 0.0077(6)
C1 0.0356(7) 0.0340(7) 0.0351(8) 0.0095(6) 0.0126(6) 0.0067(6)
C20 0.0438(9) 0.0336(8) 0.0475(10) 0.0017(7) 0.0164(8) 0.0052(7)
C12 0.0441(9) 0.0367(8) 0.0474(9) 0.0135(7) 0.0183(7) 0.0119(7)
C16 0.0359(8) 0.0510(9) 0.0283(7) 0.0010(6) 0.0078(6) 0.0148(7)
C19 0.0500(10) 0.0382(9) 0.0557(11) -0.0099(8) 0.0165(9) 0.0065(8)
C8 0.0393(8) 0.0326(8) 0.0586(11) -0.0016(7) 0.0133(8) 0.0053(7)
C13 0.0506(9) 0.0436(9) 0.0384(8) 0.0158(7) 0.0218(7) 0.0156(7)
C14 0.0561(10) 0.0621(11) 0.0379(9) 0.0244(8) 0.0253(8) 0.0264(9)
C5 0.0457(9) 0.0462(9) 0.0354(8) -0.0013(7) 0.0061(7) 0.0147(7)
C15 0.0497(10) 0.0692(12) 0.0280(8) 0.0099(8) 0.0157(7) 0.0270(9)
C18 0.0493(10) 0.0540(11) 0.0388(9) -0.0112(8) 0.0121(8) 0.0143(8)
C11 0.0584(11) 0.0368(9) 0.0704(13) 0.0208(9) 0.0244(10) 0.0118(8)
C10 0.0547(11) 0.0305(8) 0.0800(15) 0.0086(9) 0.0200(11) 0.0018(8)
C2 0.0463(9) 0.0563(11) 0.0426(9) 0.0181(8) 0.0247(8) 0.0085(8)
C7 0.0449(10) 0.0394(9) 0.0662(13) -0.0111(9) 0.0051(9) -0.0001(8)
C6 0.0476(10) 0.0550(11) 0.0454(10) -0.0130(9) -0.0021(8) 0.0097(8)

loop_
_atom_type_symbol
_atom_type_description
_atom_type_scat_dispersion_real
_atom_type_scat_dispersion_imag
_atom_type_scat_source
C C 0.0033 0.0016 'International Tables Vol C Tables 4.2.6.8 and 6.1.1.4'
H H 0.0000 0.0000 'International Tables Vol C Tables 4.2.6.8 and 6.1.1.4'
N N 0.0061 0.0033 'International Tables Vol C Tables 4.2.6.8 and 6.1.1.4'
Ni Ni 0.3393 1.1124 'International Tables Vol C Tables 4.2.6.8 and 6.1.1.4'
O O 0.0106 0.0060 'International Tables Vol C Tables 4.2.6.8 and 6.1.1.4'

loop_
_geom_angle_atom_site_label_1
_geom_angle_atom_site_label_2
_geom_angle_atom_site_label_3
_geom_angle
_geom_angle_site_symmetry_1
_geom_angle_site_symmetry_3
_geom_angle_publ_flag
N3 Ni1 N1 92.07(6) . . ?
N3 Ni1 N2 164.05(6) . . ?
N3 Ni1 N4 84.43(6) . . ?
N1 Ni1 N2 85.41(6) . . ?
N1 Ni1 N4 173.76(6) . . ?
N4 Ni1 N2 99.35(6) . . ?
C4 N3 Ni1 111.19(11) . . ?
C3 N3 Ni1 129.32(11) . . ?
C3 N3 C4 119.49(13) . . ?
C21 N1 Ni1 113.98(11) . . ?
C1 N1 Ni1 126.18(11) . . ?
C1 N1 C21 119.20(13) . . ?
C17 N2 Ni1 111.75(10) . . ?
C13 N2 Ni1 129.91(12) . . ?
C13 N2 C17 117.53(14) . . ?
C9 N4 Ni1 110.10(11) . . ?
C12 N4 Ni1 131.58(12) . . ?
C12 N4 C9 118.23(14) . . ?
C3 N5 C2 115.29(14) . . ?
C1 N5 C3 128.86(14) . . ?
C1 N5 C2 115.33(14) . . ?
N2 C17 C21 115.48(13) . . ?
N2 C17 C16 122.32(15) . . ?
C16 C17 C21 122.01(15) . . ?
N1 C21 C17 113.17(13) . . ?
C20 C21 N1 129.50(16) . . ?
C20 C21 C17 117.14(15) . . ?
N3 C4 C9 112.38(13) . . ?
C5 C4 N3 130.02(16) . . ?
C5 C4 C9 117.60(15) . . ?
N3 C3 N5 116.80(13) . . ?
O2 C3 N3 125.04(16) . . ?
O2 C3 N5 118.09(15) . . ?
N4 C9 C4 114.98(13) . . ?
N4 C9 C8 122.40(16) . . ?
C8 C9 C4 122.57(16) . . ?
O1 C1 N1 123.93(15) . . ?
O1 C1 N5 117.88(15) . . ?
N1 C1 N5 118.19(13) . . ?
C21 C20 H20 119.5 . . ?
C21 C20 C19 120.94(18) . . ?
C19 C20 H20 119.5 . . ?
N4 C12 H12 119.1 . . ?
N4 C12 C11 121.84(17) . . ?
C11 C12 H12 119.1 . . ?
C17 C16 C18 118.43(17) . . ?
C15 C16 C17 117.56(16) . . ?
C15 C16 C18 123.83(16) . . ?
C20 C19 H19 119.1 . . ?
C18 C19 C20 121.89(17) . . ?
C18 C19 H19 119.1 . . ?
C9 C8 C7 117.67(18) . . ?
C10 C8 C9 116.99(17) . . ?
C10 C8 C7 125.29(17) . . ?
N2 C13 H13 118.3 . . ?
N2 C13 C14 123.32(17) . . ?
C14 C13 H13 118.3 . . ?
C13 C14 H14 120.1 . . ?
C15 C14 C13 119.76(17) . . ?
C15 C14 H14 120.1 . . ?
C4 C5 H5 120.2 . . ?
C4 C5 C6 119.65(19) . . ?
C6 C5 H5 120.2 . . ?
C16 C15 H15 120.3 . . ?
C14 C15 C16 119.36(16) . . ?
C14 C15 H15 120.3 . . ?
C16 C18 H18 120.3 . . ?
C19 C18 C16 119.46(16) . . ?
C19 C18 H18 120.3 . . ?
C12 C11 H11 119.9 . . ?
C10 C11 C12 120.13(19) . . ?
C10 C11 H11 119.9 . . ?
C8 C10 H10 120.1 . . ?
C11 C10 C8 119.82(17) . . ?
C11 C10 H10 120.1 . . ?
N5 C2 H2A 109.5 . . ?
N5 C2 H2B 109.5 . . ?
N5 C2 H2C 109.5 . . ?
H2A C2 H2B 109.5 . . ?
H2A C2 H2C 109.5 . . ?
H2B C2 H2C 109.5 . . ?
C8 C7 H7 120.4 . . ?
C6 C7 C8 119.29(17) . . ?
C6 C7 H7 120.4 . . ?
C5 C6 H6 118.6 . . ?
C7 C6 C5 122.86(18) . . ?
C7 C6 H6 118.6 . . ?

loop_
_geom_bond_atom_site_label_1
_geom_bond_atom_site_label_2
_geom_bond_distance
_geom_bond_site_symmetry_2
_geom_bond_publ_flag
Ni1 N3 1.8591(14) . ?
Ni1 N1 1.8628(13) . ?
Ni1 N2 1.9206(14) . ?
Ni1 N4 1.9131(14) . ?
N3 C4 1.4066(19) . ?
N3 C3 1.351(2) . ?
O1 C1 1.2326(19) . ?
N1 C21 1.401(2) . ?
N1 C1 1.366(2) . ?
N2 C17 1.379(2) . ?
N2 C13 1.327(2) . ?
N4 C9 1.374(2) . ?
N4 C12 1.334(2) . ?
O2 C3 1.226(2) . ?
N5 C3 1.413(2) . ?
N5 C1 1.395(2) . ?
N5 C2 1.470(2) . ?
C17 C21 1.421(2) . ?
C17 C16 1.415(2) . ?
C21 C20 1.387(2) . ?
C4 C9 1.417(2) . ?
C4 C5 1.380(2) . ?
C9 C8 1.413(2) . ?
C20 H20 0.9300 . ?
C20 C19 1.408(3) . ?
C12 H12 0.9300 . ?
C12 C11 1.404(2) . ?
C16 C15 1.411(3) . ?
C16 C18 1.415(3) . ?
C19 H19 0.9300 . ?
C19 C18 1.364(3) . ?
C8 C10 1.406(3) . ?
C8 C7 1.416(3) . ?
C13 H13 0.9300 . ?
C13 C14 1.400(2) . ?
C14 H14 0.9300 . ?
C14 C15 1.363(3) . ?
C5 H5 0.9300 . ?
C5 C6 1.417(3) . ?
C15 H15 0.9300 . ?
C18 H18 0.9300 . ?
C11 H11 0.9300 . ?
C11 C10 1.363(3) . ?
C10 H10 0.9300 . ?
C2 H2A 0.9600 . ?
C2 H2B 0.9600 . ?
C2 H2C 0.9600 . ?
C7 H7 0.9300 . ?
C7 C6 1.358(3) . ?
C6 H6 0.9300 . ?
